data_2219087
loop_
_publ_author_name
'Li, Jin Min'

_publ_section_title
;
 Dichlorido[1-(1,10-phenanthrolin-2-yl)-2-pyridone]copper(II)
;
_journal_coeditor_code LH2647
_journal_issue 8
_journal_name_full 'Acta Crystallographica Section E'
_journal_page_first m982
_journal_paper_doi 10.1107/S160053680801948X
_journal_volume 64
_journal_year 2008
_chemical_formula_iupac '[Cu Cl2 (C17 H11 N3 O)]'
_chemical_formula_moiety 'C17 H11 Cl2 Cu N3 O'
_chemical_formula_sum 'C17 H11 Cl2 Cu N3 O'
_chemical_formula_weight 407.73
_chemical_name_systematic
;
Dichlorido[1-(1,10-phenanthrolin-2-yl)-2-pyridone]copper(II)
;
_space_group_IT_number 14
_symmetry_cell_setting monoclinic
_symmetry_space_group_name_Hall '-P 2ybc'
_symmetry_space_group_name_H-M 'P 1 21/c 1'
_atom_sites_solution_hydrogens geom
_atom_sites_solution_primary direct
_atom_sites_solution_secondary difmap
_audit_creation_method SHELXL-97
_cell_angle_alpha 90.00
_cell_angle_beta 98.416(2)
_cell_angle_gamma 90.00
_cell_formula_units_Z 4
_cell_length_a 7.3653(12)
_cell_length_b 13.811(2)
_cell_length_c 14.994(2)
_cell_measurement_reflns_used 3380
_cell_measurement_temperature 298(2)
_cell_measurement_theta_max 28.1095
_cell_measurement_theta_min 2.7465
_cell_volume 1508.8(4)
_computing_cell_refinement 'SAINT (Bruker, 1997)'
_computing_data_collection 'SMART (Bruker, 1997)'
_computing_data_reduction 'SAINT (Bruker, 1997)'
_computing_molecular_graphics 'SHELXTL (Sheldrick, 2008)'
_computing_publication_material 'SHELXTL (Sheldrick, 2008)'
_computing_structure_refinement 'SHELXTL (Sheldrick, 2008)'
_computing_structure_solution 'SHELXTL (Sheldrick, 2008)'
_diffrn_ambient_temperature 298(2)
_diffrn_measured_fraction_theta_full 0.990
_diffrn_measured_fraction_theta_max 0.990
_diffrn_measurement_device_type 'Bruker SMART APEX CCD'
_diffrn_measurement_method '\f and \w'
_diffrn_radiation_monochromator graphite
_diffrn_radiation_source 'fine-focus sealed tube'
_diffrn_radiation_type MoK\a
_diffrn_radiation_wavelength 0.71073
_diffrn_reflns_av_R_equivalents 0.0350
_diffrn_reflns_av_sigmaI/netI 0.0391
_diffrn_reflns_limit_h_max 9
_diffrn_reflns_limit_h_min -9
_diffrn_reflns_limit_k_max 17
_diffrn_reflns_limit_k_min -16
_diffrn_reflns_limit_l_max 19
_diffrn_reflns_limit_l_min -16
_diffrn_reflns_number 8630
_diffrn_reflns_theta_full 26.99
_diffrn_reflns_theta_max 26.99
_diffrn_reflns_theta_min 2.01
_exptl_absorpt_coefficient_mu 1.811
_exptl_absorpt_correction_T_max 0.8120
_exptl_absorpt_correction_T_min 0.5462
_exptl_absorpt_correction_type multi-scan
_exptl_absorpt_process_details '(SADABS; Sheldrick, 1996)'
_exptl_crystal_colour green
_exptl_crystal_density_diffrn 1.795
_exptl_crystal_density_method 'not measured'
_exptl_crystal_description block
_exptl_crystal_F_000 820
_exptl_crystal_size_max 0.38
_exptl_crystal_size_mid 0.16
_exptl_crystal_size_min 0.12
_refine_diff_density_max 0.636
_refine_diff_density_min -0.664
_refine_ls_extinction_method none
_refine_ls_goodness_of_fit_ref 1.110
_refine_ls_hydrogen_treatment constr
_refine_ls_matrix_type full
_refine_ls_number_parameters 217
_refine_ls_number_reflns 3265
_refine_ls_number_restraints 1
_refine_ls_restrained_S_all 1.113
_refine_ls_R_factor_all 0.0451
_refine_ls_R_factor_gt 0.0367
_refine_ls_shift/su_max 0.002
_refine_ls_shift/su_mean 0.000
_refine_ls_structure_factor_coef Fsqd
_refine_ls_weighting_details 'calc w=1/[\s^2^(Fo^2^)+(0.0547P)^2^+0.1919P] where P=(Fo^2^+2Fc^2^)/3'
_refine_ls_weighting_scheme calc
_refine_ls_wR_factor_gt 0.0991
_refine_ls_wR_factor_ref 0.1022
_reflns_number_gt 2706
_reflns_number_total 3265
_reflns_threshold_expression I>2\s(I)
_cod_data_source_file lh2647.cif
_cod_data_source_block I
_cod_depositor_comments
;
The following automatic conversions were performed:
'_symmetry_cell_setting' value 'Monoclinic' changed to 'monoclinic'
according to '/home/saulius/struct/CIF-dictionaries/cif_core.dic'
dictionary named 'cif_core.dic' version 2.4.1 from 2010-06-29.

Automatic conversion script
Id: cif_fix_enum 1527 2010-12-29 10:47:43Z saulius 

The following automatic conversions were performed:

'_symmetry_cell_setting' value 'Monoclinic' changed to 'monoclinic'
according to /home/saulius/struct/CIF-dictionaries/cif_core.dic
dictionary named 'cif_core.dic' version 2.4.1 from 2010-06-29.

Automatic conversion script
Id: cif_fix_values 1715 2011-07-08 13:25:40Z adriana 
;
_cod_original_sg_symbol_Hall '-P 2ybc '
_cod_original_sg_symbol_H-M 'P 21/c  '
_cod_database_code 2219087
_cod_database_fobs_code 2219087

loop_
_symmetry_equiv_pos_as_xyz
'x, y, z'
'-x, y+1/2, -z+1/2'
'-x, -y, -z'
'x, -y-1/2, z-1/2'

loop_
_atom_site_type_symbol
_atom_site_label
_atom_site_fract_x
_atom_site_fract_y
_atom_site_fract_z
_atom_site_U_iso_or_equiv
_atom_site_adp_type
_atom_site_calc_flag
_atom_site_refinement_flags
_atom_site_occupancy
C C1 0.3230(4) 1.05721(18) 0.15163(16) 0.0310(5) Uani d . 1
C C2 0.3160(4) 1.0755(2) 0.05804(17) 0.0378(6) Uani d . 1
H H2 0.3550 1.1354 0.0397 0.045 Uiso calc R 1
C C3 0.2546(4) 1.0089(2) -0.00543(17) 0.0397(6) Uani d . 1
H H3 0.2518 1.0236 -0.0662 0.048 Uiso calc R 1
C C4 0.1951(4) 0.9179(2) 0.01991(18) 0.0405(6) Uani d . 1
H H4 0.1498 0.8725 -0.0236 0.049 Uiso calc R 1
C C5 0.2045(4) 0.89731(19) 0.10802(18) 0.0371(6) Uani d . 1
H H5 0.1638 0.8373 0.1252 0.045 Uiso calc R 1
C C6 0.2990(3) 0.93054(17) 0.26475(16) 0.0291(5) Uani d . 1
C C7 0.3620(4) 0.83639(18) 0.28418(18) 0.0352(6) Uani d . 1
H H7 0.3909 0.7963 0.2385 0.042 Uiso calc R 1
C C8 0.2832(3) 0.95921(16) 0.41397(15) 0.0254(5) Uani d . 1
C C9 0.3410(3) 0.86537(16) 0.43983(17) 0.0289(5) Uani d . 1
C C10 0.3804(4) 0.80403(18) 0.37072(19) 0.0358(6) Uani d . 1
H H10 0.4194 0.7409 0.3841 0.043 Uiso calc R 1
C C11 0.3575(4) 0.83935(19) 0.53288(18) 0.0354(6) Uani d . 1
H H11 0.4002 0.7780 0.5510 0.042 Uiso calc R 1
C C12 0.3121(4) 0.9024(2) 0.59522(17) 0.0361(6) Uani d . 1
H H12 0.3233 0.8835 0.6553 0.043 Uiso calc R 1
C C13 0.2472(3) 0.99763(18) 0.57023(16) 0.0308(5) Uani d . 1
C C14 0.2373(3) 1.02632(17) 0.47986(15) 0.0258(5) Uani d . 1
C C15 0.1357(4) 1.17865(19) 0.50840(17) 0.0339(6) Uani d . 1
H H15 0.0987 1.2402 0.4882 0.041 Uiso calc R 1
C C16 0.1378(4) 1.1564(2) 0.59914(18) 0.0389(6) Uani d . 1
H H16 0.1007 1.2022 0.6382 0.047 Uiso calc R 1
C C17 0.1950(4) 1.06686(19) 0.63025(17) 0.0362(6) Uani d . 1
H H17 0.1993 1.0518 0.6910 0.043 Uiso calc R 1
Cl Cl1 0.25172(13) 1.29316(5) 0.33181(5) 0.0508(2) Uani d . 1
Cl Cl2 -0.07342(10) 1.12202(5) 0.21487(5) 0.04360(19) Uani d U 1
Cu Cu1 0.20539(5) 1.13365(2) 0.316143(19) 0.03221(13) Uani d U 1
N N1 0.1845(3) 1.11538(14) 0.44938(13) 0.0282(4) Uani d . 1
N N2 0.2618(3) 0.99094(14) 0.32770(12) 0.0262(4) Uani d . 1
N N3 0.2737(3) 0.96350(15) 0.17385(13) 0.0299(5) Uani d . 1
O O1 0.3712(3) 1.11913(12) 0.21153(13) 0.0375(4) Uani d . 1

loop_
_atom_site_aniso_label
_atom_site_aniso_U_11
_atom_site_aniso_U_22
_atom_site_aniso_U_33
_atom_site_aniso_U_12
_atom_site_aniso_U_13
_atom_site_aniso_U_23
C1 0.0304(14) 0.0318(13) 0.0311(13) 0.0018(10) 0.0054(10) -0.0030(11)
C2 0.0418(17) 0.0382(15) 0.0345(14) -0.0002(12) 0.0091(12) 0.0034(11)
C3 0.0423(17) 0.0498(16) 0.0270(13) 0.0047(13) 0.0049(11) -0.0005(12)
C4 0.0477(18) 0.0415(15) 0.0310(14) -0.0004(13) 0.0012(12) -0.0108(11)
C5 0.0443(17) 0.0306(13) 0.0353(14) -0.0014(12) 0.0018(12) -0.0057(11)
C6 0.0308(14) 0.0287(12) 0.0279(12) -0.0011(10) 0.0043(10) -0.0021(10)
C7 0.0404(16) 0.0271(12) 0.0387(14) 0.0034(11) 0.0072(12) -0.0045(11)
C8 0.0208(13) 0.0263(11) 0.0284(12) -0.0017(9) 0.0009(9) 0.0023(9)
C9 0.0239(14) 0.0275(12) 0.0348(13) -0.0011(9) 0.0025(10) 0.0048(9)
C10 0.0350(16) 0.0263(13) 0.0448(15) 0.0032(11) 0.0009(11) 0.0033(11)
C11 0.0306(15) 0.0332(13) 0.0409(15) -0.0015(11) 0.0002(11) 0.0134(11)
C12 0.0358(16) 0.0427(14) 0.0287(13) -0.0075(12) 0.0011(11) 0.0111(11)
C13 0.0242(14) 0.0394(13) 0.0287(12) -0.0097(11) 0.0030(10) 0.0034(11)
C14 0.0199(12) 0.0300(12) 0.0266(12) -0.0030(9) 0.0007(9) 0.0013(9)
C15 0.0366(15) 0.0319(13) 0.0330(13) 0.0003(11) 0.0041(11) -0.0058(11)
C16 0.0396(17) 0.0454(15) 0.0328(14) -0.0039(12) 0.0093(12) -0.0096(12)
C17 0.0349(16) 0.0472(16) 0.0266(13) -0.0104(12) 0.0050(11) -0.0015(11)
Cl1 0.0949(7) 0.0249(3) 0.0346(4) 0.0034(3) 0.0158(4) 0.0007(3)
Cl2 0.0389(4) 0.0562(4) 0.0337(4) 0.0037(3) -0.0013(3) 0.0073(3)
Cu1 0.0477(3) 0.02408(19) 0.02382(19) 0.00415(13) 0.00175(14) 0.00028(11)
N1 0.0279(12) 0.0295(10) 0.0264(10) -0.0004(8) 0.0018(8) -0.0009(8)
N2 0.0284(11) 0.0228(10) 0.0271(10) 0.0009(8) 0.0033(8) -0.0002(8)
N3 0.0362(13) 0.0280(11) 0.0263(10) 0.0009(9) 0.0066(9) -0.0024(8)
O1 0.0475(12) 0.0328(10) 0.0335(10) -0.0075(8) 0.0104(8) -0.0047(8)

loop_
_atom_type_symbol
_atom_type_description
_atom_type_scat_dispersion_real
_atom_type_scat_dispersion_imag
_atom_type_scat_source
C C 0.0033 0.0016 'International Tables Vol C Tables 4.2.6.8 and 6.1.1.4'
H H 0.0000 0.0000 'International Tables Vol C Tables 4.2.6.8 and 6.1.1.4'
N N 0.0061 0.0033 'International Tables Vol C Tables 4.2.6.8 and 6.1.1.4'
O O 0.0106 0.0060 'International Tables Vol C Tables 4.2.6.8 and 6.1.1.4'
Cu Cu 0.3201 1.2651 'International Tables Vol C Tables 4.2.6.8 and 6.1.1.4'
Cl Cl 0.1484 0.1585 'International Tables Vol C Tables 4.2.6.8 and 6.1.1.4'

loop_
_geom_angle_atom_site_label_1
_geom_angle_atom_site_label_2
_geom_angle_atom_site_label_3
_geom_angle
_geom_angle_publ_flag
O1 C1 N3 121.2(2) ?
O1 C1 C2 123.5(2) ?
N3 C1 C2 115.3(2) ?
C3 C2 C1 122.3(3) ?
C3 C2 H2 118.8 ?
C1 C2 H2 118.8 ?
C2 C3 C4 120.3(2) ?
C2 C3 H3 119.9 ?
C4 C3 H3 119.9 ?
C5 C4 C3 118.9(3) ?
C5 C4 H4 120.6 ?
C3 C4 H4 120.6 ?
C4 C5 N3 121.4(3) ?
C4 C5 H5 119.3 ?
N3 C5 H5 119.3 ?
N2 C6 C7 122.5(2) ?
N2 C6 N3 118.1(2) ?
C7 C6 N3 119.4(2) ?
C10 C7 C6 119.2(2) ?
C10 C7 H7 120.4 ?
C6 C7 H7 120.4 ?
N2 C8 C9 123.5(2) ?
N2 C8 C14 116.4(2) ?
C9 C8 C14 120.1(2) ?
C8 C9 C10 116.2(2) ?
C8 C9 C11 118.8(2) ?
C10 C9 C11 125.0(2) ?
C7 C10 C9 120.3(2) ?
C7 C10 H10 119.9 ?
C9 C10 H10 119.9 ?
C12 C11 C9 121.2(2) ?
C12 C11 H11 119.4 ?
C9 C11 H11 119.4 ?
C11 C12 C13 121.1(2) ?
C11 C12 H12 119.4 ?
C13 C12 H12 119.4 ?
C14 C13 C17 116.5(2) ?
C14 C13 C12 118.7(2) ?
C17 C13 C12 124.8(2) ?
N1 C14 C13 123.8(2) ?
N1 C14 C8 116.2(2) ?
C13 C14 C8 120.0(2) ?
N1 C15 C16 122.7(2) ?
N1 C15 H15 118.7 ?
C16 C15 H15 118.7 ?
C17 C16 C15 119.5(2) ?
C17 C16 H16 120.3 ?
C15 C16 H16 120.3 ?
C16 C17 C13 119.8(2) ?
C16 C17 H17 120.1 ?
C13 C17 H17 120.1 ?
N2 Cu1 N1 80.75(8) y
N2 Cu1 O1 80.70(7) y
N1 Cu1 O1 147.25(8) y
N2 Cu1 Cl1 158.03(7) y
N1 Cu1 Cl1 92.93(6) y
O1 Cu1 Cl1 94.29(5) y
N2 Cu1 Cl2 97.87(6) y
N1 Cu1 Cl2 115.81(6) y
O1 Cu1 Cl2 93.32(6) y
Cl1 Cu1 Cl2 103.79(3) y
C15 N1 C14 117.8(2) ?
C15 N1 Cu1 129.52(17) ?
C14 N1 Cu1 112.63(15) ?
C6 N2 C8 118.2(2) ?
C6 N2 Cu1 128.23(16) ?
C8 N2 Cu1 113.10(15) ?
C5 N3 C1 121.5(2) ?
C5 N3 C6 117.0(2) ?
C1 N3 C6 121.5(2) ?
C1 O1 Cu1 117.28(17) ?

loop_
_geom_bond_atom_site_label_1
_geom_bond_atom_site_label_2
_geom_bond_distance
_geom_bond_publ_flag
C1 O1 1.253(3) ?
C1 N3 1.397(3) ?
C1 C2 1.419(3) ?
C2 C3 1.353(4) ?
C2 H2 0.9300 ?
C3 C4 1.402(4) ?
C3 H3 0.9300 ?
C4 C5 1.343(4) ?
C4 H4 0.9300 ?
C5 N3 1.386(3) ?
C5 H5 0.9300 ?
C6 N2 1.318(3) ?
C6 C7 1.397(3) ?
C6 N3 1.423(3) ?
C7 C10 1.360(4) ?
C7 H7 0.9300 ?
C8 N2 1.353(3) ?
C8 C9 1.401(3) ?
C8 C14 1.431(3) ?
C9 C10 1.401(4) ?
C9 C11 1.429(4) ?
C10 H10 0.9300 ?
C11 C12 1.355(4) ?
C11 H11 0.9300 ?
C12 C13 1.430(4) ?
C12 H12 0.9300 ?
C13 C14 1.403(3) ?
C13 C17 1.405(4) ?
C14 N1 1.349(3) ?
C15 N1 1.330(3) ?
C15 C16 1.393(4) ?
C15 H15 0.9300 ?
C16 C17 1.366(4) ?
C16 H16 0.9300 ?
C17 H17 0.9300 ?
Cl1 Cu1 2.2362(8) y
Cl2 Cu1 2.3740(8) y
Cu1 N2 2.0165(19) y
Cu1 N1 2.042(2) y
Cu1 O1 2.1337(18) y

loop_
_geom_torsion_atom_site_label_1
_geom_torsion_atom_site_label_2
_geom_torsion_atom_site_label_3
_geom_torsion_atom_site_label_4
_geom_torsion
O1 C1 C2 C3 -176.6(3)
N3 C1 C2 C3 4.1(4)
C1 C2 C3 C4 -0.1(4)
C2 C3 C4 C5 -1.7(4)
C3 C4 C5 N3 -0.8(4)
N2 C6 C7 C10 2.2(4)
N3 C6 C7 C10 -177.9(2)
N2 C8 C9 C10 1.1(4)
C14 C8 C9 C10 179.1(2)
N2 C8 C9 C11 -179.5(2)
C14 C8 C9 C11 -1.6(3)
C6 C7 C10 C9 -1.6(4)
C8 C9 C10 C7 0.0(4)
C11 C9 C10 C7 -179.3(3)
C8 C9 C11 C12 2.4(4)
C10 C9 C11 C12 -178.3(3)
C9 C11 C12 C13 -0.5(4)
C11 C12 C13 C14 -2.2(4)
C11 C12 C13 C17 179.1(3)
C17 C13 C14 N1 1.2(4)
C12 C13 C14 N1 -177.6(2)
C17 C13 C14 C8 -178.3(2)
C12 C13 C14 C8 3.0(3)
N2 C8 C14 N1 -2.5(3)
C9 C8 C14 N1 179.4(2)
N2 C8 C14 C13 177.0(2)
C9 C8 C14 C13 -1.1(3)
N1 C15 C16 C17 1.2(4)
C15 C16 C17 C13 -1.3(4)
C14 C13 C17 C16 0.2(4)
C12 C13 C17 C16 178.9(3)
C16 C15 N1 C14 0.2(4)
C16 C15 N1 Cu1 -176.3(2)
C13 C14 N1 C15 -1.4(4)
C8 C14 N1 C15 178.1(2)
C13 C14 N1 Cu1 175.69(18)
C8 C14 N1 Cu1 -4.8(3)
N2 Cu1 N1 C15 -176.1(2)
O1 Cu1 N1 C15 127.7(2)
Cl1 Cu1 N1 C15 25.1(2)
Cl2 Cu1 N1 C15 -81.8(2)
N2 Cu1 N1 C14 7.26(17)
O1 Cu1 N1 C14 -49.0(2)
Cl1 Cu1 N1 C14 -151.57(16)
Cl2 Cu1 N1 C14 101.59(16)
C7 C6 N2 C8 -1.1(4)
N3 C6 N2 C8 179.0(2)
C7 C6 N2 Cu1 170.42(19)
N3 C6 N2 Cu1 -9.5(3)
C9 C8 N2 C6 -0.6(4)
C14 C8 N2 C6 -178.6(2)
C9 C8 N2 Cu1 -173.35(19)
C14 C8 N2 Cu1 8.6(3)
N1 Cu1 N2 C6 179.5(2)
O1 Cu1 N2 C6 -27.6(2)
Cl1 Cu1 N2 C6 -105.8(2)
Cl2 Cu1 N2 C6 64.5(2)
N1 Cu1 N2 C8 -8.60(16)
O1 Cu1 N2 C8 144.29(17)
Cl1 Cu1 N2 C8 66.0(2)
Cl2 Cu1 N2 C8 -123.61(16)
C4 C5 N3 C1 5.1(4)
C4 C5 N3 C6 -172.4(3)
O1 C1 N3 C5 174.1(2)
C2 C1 N3 C5 -6.5(3)
O1 C1 N3 C6 -8.4(4)
C2 C1 N3 C6 170.9(2)
N2 C6 N3 C5 -142.1(2)
C7 C6 N3 C5 38.0(3)
N2 C6 N3 C1 40.3(3)
C7 C6 N3 C1 -139.6(3)
N3 C1 O1 Cu1 -46.7(3)
C2 C1 O1 Cu1 134.1(2)
N2 Cu1 O1 C1 55.40(19)
N1 Cu1 O1 C1 111.6(2)
Cl1 Cu1 O1 C1 -146.15(19)
Cl2 Cu1 O1 C1 -42.04(19)
